data_1568920
loop_
_publ_author_name
'Komura, Mao'
'Sotome, Hikaru'
'Miyasaka, Hiroshi'
'Ogawa, Takuji'
'Tani, Yosuke'

_publ_section_title
;
 Photoinduced crystal melting with luminescence evolution based on
 conformational isomerisation.
;
_journal_issue 20
_journal_name_full 'Chemical science'
_journal_page_first 5302
_journal_page_last 5308
_journal_paper_doi 10.1039/d3sc00838j
_journal_volume 14
_journal_year 2023
_chemical_formula_moiety 'C28 H44 Br2 O3 S Si2'
_chemical_formula_sum 'C28 H44 Br2 O3 S Si2'
_chemical_formula_weight 676.69
_space_group_crystal_system monoclinic
_space_group_IT_number 14
_space_group_name_Hall '-P 2yn'
_space_group_name_H-M_alt 'P 1 21/n 1'
_atom_sites_solution_hydrogens geom
_atom_sites_solution_primary dual
_audit_creation_date 2023-03-11
_audit_creation_method
;
Olex2 1.3
(compiled 2020.11.12 svn.r5f609507 for OlexSys, GUI svn.r6408)
;
_audit_update_record
;
2023-03-28 deposited with the CCDC.	2023-04-20 downloaded from the CCDC.
;
_cell_angle_alpha 90
_cell_angle_beta 96.271(4)
_cell_angle_gamma 90
_cell_formula_units_Z 4
_cell_length_a 14.2313(6)
_cell_length_b 9.2571(5)
_cell_length_c 26.4870(9)
_cell_measurement_reflns_used 8900
_cell_measurement_temperature 300
_cell_measurement_theta_max 30.6140
_cell_measurement_theta_min 1.6210
_cell_volume 3468.5(3)
_computing_cell_refinement 'CrysAlisPro 1.171.41.122a (Rigaku OD, 2021)'
_computing_data_collection 'CrysAlisPro 1.171.41.122a (Rigaku OD, 2021)'
_computing_data_reduction 'CrysAlisPro 1.171.41.122a (Rigaku OD, 2021)'
_computing_molecular_graphics 'Olex2 1.3 (Dolomanov et al., 2009)'
_computing_publication_material 'Olex2 1.3 (Dolomanov et al., 2009)'
_computing_structure_refinement 'SHELXL 2018/3 (Sheldrick, 2015)'
_computing_structure_solution 'SHELXT 2018/2 (Sheldrick, 2018)'
_diffrn_ambient_temperature 300
_diffrn_detector 'Hybrid Pixel Array Detector'
_diffrn_detector_area_resol_mean 10.0000
_diffrn_detector_type HyPix
_diffrn_measured_fraction_theta_full 1.000
_diffrn_measured_fraction_theta_max 0.803
_diffrn_measurement_details
;
List of Runs (angles in degrees, time in seconds):

  # Type    Start    End  Width  t~exp~   \w     \q     \k     \f   Frames
#--------------------------------------------------------------------------
  1  \w    -66.00   4.00   0.50    3.69    --    6.23 -37.00  90.00  140
  2  \w     -5.00  35.00   0.50    3.69    --    6.23 -99.00  30.00   80
  3  \w     -2.00  24.00   0.50    3.69    --    6.23 -99.00 -30.00   52
  4  \w    -41.00  28.00   0.50    3.69    --    6.23 -80.00-178.00  138
  5  \w     -5.00  65.00   0.50    3.69    --    0.96  37.00-150.00  140
  6  \w    -15.00  35.00   0.50    3.69    --    6.23  80.00 -55.00  100
;
_diffrn_measurement_device 'four-circle diffractometer'
_diffrn_measurement_device_type 'ROD, Synergy Custom system, HyPix'
_diffrn_measurement_method '\w scans'
_diffrn_orient_matrix_type 'CrysAlisPro convention (1999,Acta A55,543-557)'
_diffrn_orient_matrix_UB_11 0.0025246000
_diffrn_orient_matrix_UB_12 -0.0300067000
_diffrn_orient_matrix_UB_13 -0.0244511000
_diffrn_orient_matrix_UB_21 0.0269823000
_diffrn_orient_matrix_UB_22 -0.0585409000
_diffrn_orient_matrix_UB_23 0.0111133000
_diffrn_orient_matrix_UB_31 -0.0421908000
_diffrn_orient_matrix_UB_32 -0.0392726000
_diffrn_orient_matrix_UB_33 0.0021300000
_diffrn_radiation_monochromator mirror
_diffrn_radiation_probe x-ray
_diffrn_radiation_type 'Mo K\a'
_diffrn_radiation_wavelength 0.71073
_diffrn_reflns_av_R_equivalents 0.0397
_diffrn_reflns_av_unetI/netI 0.0378
_diffrn_reflns_Laue_measured_fraction_full 1.000
_diffrn_reflns_Laue_measured_fraction_max 0.803
_diffrn_reflns_limit_h_max 19
_diffrn_reflns_limit_h_min -19
_diffrn_reflns_limit_k_max 11
_diffrn_reflns_limit_k_min -13
_diffrn_reflns_limit_l_max 33
_diffrn_reflns_limit_l_min -36
_diffrn_reflns_number 40828
_diffrn_reflns_point_group_measured_fraction_full 1.000
_diffrn_reflns_point_group_measured_fraction_max 0.803
_diffrn_reflns_theta_full 25.242
_diffrn_reflns_theta_max 31.130
_diffrn_reflns_theta_min 1.558
_diffrn_source 'Rotating-anode X-ray tube'
_diffrn_source_type 'Rigaku (Mo) X-ray Source'
_exptl_absorpt_coefficient_mu 2.491
_exptl_absorpt_correction_T_max 1.00000
_exptl_absorpt_correction_T_min 0.35750
_exptl_absorpt_correction_type multi-scan
_exptl_absorpt_process_details
;
CrysAlisPro 1.171.41.122a (Rigaku Oxford Diffraction, 2021)
Empirical absorption correction using spherical harmonics,
implemented in SCALE3 ABSPACK scaling algorithm.
;
_exptl_crystal_colour colourless
_exptl_crystal_colour_primary colourless
_exptl_crystal_density_diffrn 1.296
_exptl_crystal_description prism
_exptl_crystal_F_000 1400
_exptl_crystal_size_max 0.8
_exptl_crystal_size_mid 0.3
_exptl_crystal_size_min 0.2
_refine_diff_density_max 0.658
_refine_diff_density_min -0.360
_refine_diff_density_rms 0.061
_refine_ls_extinction_method none
_refine_ls_goodness_of_fit_ref 1.015
_refine_ls_hydrogen_treatment constr
_refine_ls_matrix_type full
_refine_ls_number_parameters 335
_refine_ls_number_reflns 8979
_refine_ls_number_restraints 0
_refine_ls_restrained_S_all 1.015
_refine_ls_R_factor_all 0.1168
_refine_ls_R_factor_gt 0.0545
_refine_ls_shift/su_max 0.001
_refine_ls_shift/su_mean 0.000
_refine_ls_structure_factor_coef Fsqd
_refine_ls_weighting_details 'w=1/[\s^2^(Fo^2^)+(0.0907P)^2^+1.4269P] where P=(Fo^2^+2Fc^2^)/3'
_refine_ls_weighting_scheme calc
_refine_ls_wR_factor_gt 0.1558
_refine_ls_wR_factor_ref 0.1863
_reflns_Friedel_coverage 0.000
_reflns_number_gt 4688
_reflns_number_total 8979
_reflns_threshold_expression 'I > 2\s(I)'
_cod_data_source_file d3sc00838j5.cif
_cod_data_source_block SO-A
_cod_depositor_comments 'Adding full bibliography for 1568914--1568920.cif.'
_cod_database_code 1568920
_shelx_shelxl_version_number 2018/3
_chemical_oxdiff_formula C28H44Br2O3SSi2
_chemical_oxdiff_usercomment 300K
_shelx_space_group_comment
;
The symmetry employed for this shelxl refinement is uniquely defined
by the following loop, which should always be used as a source of
symmetry information in preference to the above space-group names.
They are only intended as comments.
;
_shelx_estimated_absorpt_t_max 0.636
_shelx_estimated_absorpt_t_min 0.241
_reflns_odcompleteness_completeness 99.97
_reflns_odcompleteness_iscentric 1
_reflns_odcompleteness_theta 26.32
_olex2_refinement_description
;
1. Fixed Uiso
 At 1.2 times of:
  All C(H) groups
 At 1.5 times of:
  All C(H,H,H) groups
2.a Ternary CH refined with riding coordinates:
 C11(H11), C12(H12), C13(H13), C14(H14), C15(H15), C16(H16)
2.b Me refined with riding coordinates:
 C25(H25A,H25B,H25C), C26(H26A,H26B,H26C)
2.c Aromatic/amide H refined with riding coordinates:
 C4(H4), C9(H9)
2.d Idealised Me refined as rotating group:
 C17(H17A,H17B,H17C), C18(H18A,H18B,H18C), C19(H19A,H19B,H19C), C20(H20A,H20B,
 H20C), C21(H21A,H21B,H21C), C22(H22A,H22B,H22C), C23(H23A,H23B,H23C), C24(H24A,
 H24B,H24C), C27(H27A,H27B,H27C), C28(H28A,H28B,H28C)
;
_olex2_submission_special_instructions 'No special instructions were received'
_oxdiff_exptl_absorpt_empirical_details
;
Empirical correction (ABSPACK) includes:
- Absorption correction using spherical harmonics
- Frame scaling
;
_oxdiff_exptl_absorpt_empirical_full_max 1.873
_oxdiff_exptl_absorpt_empirical_full_min 0.556

loop_
_space_group_symop_operation_xyz
'x, y, z'
'-x+1/2, y+1/2, -z+1/2'
'-x, -y, -z'
'x-1/2, -y-1/2, z-1/2'

loop_
_atom_site_label
_atom_site_type_symbol
_atom_site_fract_x
_atom_site_fract_y
_atom_site_fract_z
_atom_site_U_iso_or_equiv
_atom_site_adp_type
_atom_site_occupancy
_atom_site_site_symmetry_order
_atom_site_calc_flag
_atom_site_refinement_flags_posn
_atom_site_refinement_flags_adp
_atom_site_refinement_flags_occupancy
_atom_site_disorder_assembly
_atom_site_disorder_group
Br1 Br 0.26614(3) 0.62611(7) 0.79089(2) 0.1008(2) Uani 1 1 d . . . . .
Br2 Br 0.41231(4) 0.74005(7) 0.96429(2) 0.1114(2) Uani 1 1 d . . . . .
S1 S 0.43117(7) 0.83369(11) 0.68130(4) 0.0729(3) Uani 1 1 d . . . . .
Si1 Si 0.34192(8) 0.68672(13) 0.58076(4) 0.0701(3) Uani 1 1 d . . . . .
Si2 Si 0.64639(8) 0.40030(14) 0.83822(4) 0.0782(3) Uani 1 1 d . . . . .
O1 O 0.5153(3) 0.9475(4) 0.77894(12) 0.1080(11) Uani 1 1 d . . . . .
O2 O 0.3753(3) 0.9262(4) 0.85654(12) 0.1035(10) Uani 1 1 d . . . . .
O3 O 0.53496(18) 0.6445(3) 0.83881(9) 0.0696(6) Uani 1 1 d . . . . .
C1 C 0.4509(3) 0.8664(4) 0.78374(15) 0.0731(10) Uani 1 1 d . . . . .
C2 C 0.3986(3) 0.7965(4) 0.74066(13) 0.0633(9) Uani 1 1 d . . . . .
C3 C 0.3251(3) 0.7006(4) 0.73629(14) 0.0659(9) Uani 1 1 d . . . . .
C4 C 0.2966(3) 0.6580(4) 0.68604(14) 0.0717(10) Uani 1 1 d . . . . .
H4 H 0.247380 0.593473 0.677331 0.086 Uiso 1 1 calc R U . . .
C5 C 0.3480(3) 0.7203(4) 0.65111(14) 0.0663(9) Uani 1 1 d . . . . .
C6 C 0.4274(3) 0.8428(5) 0.83808(14) 0.0757(10) Uani 1 1 d . . . . .
C7 C 0.4778(3) 0.7260(4) 0.86599(14) 0.0718(10) Uani 1 1 d . . . . .
C8 C 0.4794(3) 0.6712(5) 0.91290(14) 0.0739(10) Uani 1 1 d . . . . .
C9 C 0.5390(3) 0.5490(5) 0.91567(15) 0.0784(11) Uani 1 1 d . . . . .
H9 H 0.553149 0.489546 0.943787 0.094 Uiso 1 1 calc R U . . .
C10 C 0.5721(3) 0.5341(4) 0.86968(15) 0.0710(9) Uani 1 1 d . . . . .
C11 C 0.2143(3) 0.6518(6) 0.55688(17) 0.0905(13) Uani 1 1 d . . . . .
H11 H 0.196254 0.566089 0.575259 0.109 Uiso 1 1 calc R U . . .
C12 C 0.3986(5) 0.8446(6) 0.5515(2) 0.1097(18) Uani 1 1 d . . . . .
H12 H 0.459234 0.859953 0.572126 0.132 Uiso 1 1 calc R U . . .
C13 C 0.4138(3) 0.5198(6) 0.5726(2) 0.0983(15) Uani 1 1 d . . . . .
H13 H 0.409508 0.499422 0.536076 0.118 Uiso 1 1 calc R U . . .
C14 C 0.6730(4) 0.2503(6) 0.8867(2) 0.1029(16) Uani 1 1 d . . . . .
H14 H 0.613624 0.225456 0.900158 0.124 Uiso 1 1 calc R U . . .
C15 C 0.7477(5) 0.5008(10) 0.8181(3) 0.158(3) Uani 1 1 d . . . . .
H15 H 0.716788 0.563704 0.791492 0.190 Uiso 1 1 calc R U . . .
C16 C 0.5662(5) 0.3301(7) 0.7821(2) 0.130(2) Uani 1 1 d . . . . .
H16 H 0.595330 0.240982 0.771236 0.156 Uiso 1 1 calc R U . . .
C17 C 0.1448(4) 0.7696(9) 0.5685(3) 0.146(3) Uani 1 1 d . . . . .
H17A H 0.150468 0.786885 0.604463 0.219 Uiso 1 1 calc R U . . .
H17B H 0.081506 0.739041 0.557208 0.219 Uiso 1 1 calc R U . . .
H17C H 0.158628 0.856874 0.551223 0.219 Uiso 1 1 calc R U . . .
C18 C 0.1992(5) 0.6110(8) 0.5006(2) 0.129(2) Uani 1 1 d . . . . .
H18A H 0.213124 0.692700 0.480379 0.193 Uiso 1 1 calc R U . . .
H18B H 0.134631 0.582330 0.491826 0.193 Uiso 1 1 calc R U . . .
H18C H 0.240285 0.532350 0.494300 0.193 Uiso 1 1 calc R U . . .
C19 C 0.3421(6) 0.9866(7) 0.5549(3) 0.158(3) Uani 1 1 d . . . . .
H19A H 0.277348 0.970799 0.541789 0.236 Uiso 1 1 calc R U . . .
H19B H 0.368787 1.060239 0.535282 0.236 Uiso 1 1 calc R U . . .
H19C H 0.345209 1.016862 0.589707 0.236 Uiso 1 1 calc R U . . .
C20 C 0.4225(6) 0.8137(8) 0.4971(2) 0.166(4) Uani 1 1 d . . . . .
H20A H 0.467540 0.736259 0.497869 0.248 Uiso 1 1 calc R U . . .
H20B H 0.448989 0.898857 0.483531 0.248 Uiso 1 1 calc R U . . .
H20C H 0.366025 0.786829 0.476061 0.248 Uiso 1 1 calc R U . . .
C21 C 0.5212(4) 0.5433(8) 0.5915(3) 0.133(2) Uani 1 1 d . . . . .
H21A H 0.542984 0.630184 0.576746 0.200 Uiso 1 1 calc R U . . .
H21B H 0.557139 0.462585 0.581428 0.200 Uiso 1 1 calc R U . . .
H21C H 0.528976 0.551628 0.627821 0.200 Uiso 1 1 calc R U . . .
C22 C 0.3747(5) 0.3868(6) 0.5983(3) 0.130(2) Uani 1 1 d . . . . .
H22A H 0.374620 0.405174 0.633968 0.196 Uiso 1 1 calc R U . . .
H22B H 0.413681 0.304466 0.593493 0.196 Uiso 1 1 calc R U . . .
H22C H 0.311242 0.368041 0.583463 0.196 Uiso 1 1 calc R U . . .
C23 C 0.7431(5) 0.3031(9) 0.9318(2) 0.147(3) Uani 1 1 d . . . . .
H23A H 0.801333 0.331904 0.919571 0.220 Uiso 1 1 calc R U . . .
H23B H 0.755159 0.226237 0.955990 0.220 Uiso 1 1 calc R U . . .
H23C H 0.716251 0.383921 0.947860 0.220 Uiso 1 1 calc R U . . .
C24 C 0.7096(6) 0.1157(7) 0.8641(3) 0.160(3) Uani 1 1 d . . . . .
H24A H 0.666401 0.085690 0.835643 0.240 Uiso 1 1 calc R U . . .
H24B H 0.715325 0.040480 0.889216 0.240 Uiso 1 1 calc R U . . .
H24C H 0.770365 0.134676 0.853012 0.240 Uiso 1 1 calc R U . . .
C25 C 0.8051(7) 0.3959(17) 0.7866(6) 0.318(10) Uani 1 1 d . . . . .
H25A H 0.762084 0.335618 0.765521 0.477 Uiso 1 1 calc R U . . .
H25B H 0.842590 0.451224 0.765571 0.477 Uiso 1 1 calc R U . . .
H25C H 0.845660 0.336610 0.809292 0.477 Uiso 1 1 calc R U . . .
C26 C 0.7929(7) 0.6024(18) 0.8525(5) 0.290(9) Uani 1 1 d . . . . .
H26A H 0.746148 0.656302 0.868018 0.435 Uiso 1 1 calc R U . . .
H26B H 0.833222 0.552580 0.878254 0.435 Uiso 1 1 calc R U . . .
H26C H 0.830152 0.667194 0.834533 0.435 Uiso 1 1 calc R U . . .
C27 C 0.5515(7) 0.4216(9) 0.7375(3) 0.180(4) Uani 1 1 d . . . . .
H27A H 0.514325 0.503970 0.744773 0.270 Uiso 1 1 calc R U . . .
H27B H 0.518953 0.368003 0.709848 0.270 Uiso 1 1 calc R U . . .
H27C H 0.611541 0.453349 0.728247 0.270 Uiso 1 1 calc R U . . .
C28 C 0.4648(5) 0.2845(9) 0.7989(4) 0.168(3) Uani 1 1 d . . . . .
H28A H 0.473922 0.225955 0.828956 0.252 Uiso 1 1 calc R U . . .
H28B H 0.430189 0.230569 0.772030 0.252 Uiso 1 1 calc R U . . .
H28C H 0.429959 0.369751 0.805734 0.252 Uiso 1 1 calc R U . . .

loop_
_atom_site_aniso_label
_atom_site_aniso_U_11
_atom_site_aniso_U_22
_atom_site_aniso_U_33
_atom_site_aniso_U_23
_atom_site_aniso_U_13
_atom_site_aniso_U_12
Br1 0.0905(3) 0.1452(5) 0.0678(3) 0.0132(3) 0.0137(2) -0.0192(3)
Br2 0.1137(4) 0.1596(5) 0.0627(3) -0.0047(3) 0.0181(2) 0.0595(4)
S1 0.0837(6) 0.0764(6) 0.0596(5) -0.0150(5) 0.0118(4) -0.0175(5)
Si1 0.0774(7) 0.0793(7) 0.0547(6) -0.0124(5) 0.0121(5) -0.0156(5)
Si2 0.0742(7) 0.0920(8) 0.0699(7) -0.0007(6) 0.0155(5) 0.0238(6)
O1 0.132(3) 0.110(2) 0.080(2) -0.0268(18) 0.0065(19) -0.040(2)
O2 0.133(3) 0.106(2) 0.0716(19) -0.0175(17) 0.0094(18) 0.053(2)
O3 0.0767(15) 0.0752(16) 0.0573(14) -0.0072(12) 0.0089(12) 0.0128(12)
C1 0.085(3) 0.068(2) 0.064(2) -0.0141(18) 0.0022(19) 0.006(2)
C2 0.073(2) 0.062(2) 0.0550(19) -0.0092(16) 0.0066(16) 0.0070(17)
C3 0.063(2) 0.078(2) 0.057(2) 0.0004(17) 0.0091(16) 0.0077(18)
C4 0.070(2) 0.085(3) 0.060(2) -0.0050(18) 0.0054(17) -0.0120(19)
C5 0.067(2) 0.071(2) 0.060(2) -0.0123(17) 0.0058(17) -0.0071(17)
C6 0.088(3) 0.083(3) 0.055(2) -0.0146(19) 0.0004(18) 0.013(2)
C7 0.075(2) 0.084(3) 0.055(2) -0.0163(18) 0.0007(17) 0.018(2)
C8 0.070(2) 0.096(3) 0.055(2) -0.0115(19) 0.0040(16) 0.016(2)
C9 0.079(2) 0.093(3) 0.063(2) 0.006(2) 0.0099(18) 0.020(2)
C10 0.069(2) 0.081(3) 0.063(2) -0.0025(19) 0.0082(17) 0.0093(19)
C11 0.092(3) 0.116(4) 0.062(2) 0.003(2) 0.001(2) -0.015(3)
C12 0.147(5) 0.107(4) 0.081(3) -0.015(3) 0.040(3) -0.049(3)
C13 0.095(3) 0.107(4) 0.092(3) -0.036(3) 0.006(2) -0.004(3)
C14 0.095(3) 0.117(4) 0.094(4) 0.006(3) 0.000(3) 0.039(3)
C15 0.108(5) 0.208(8) 0.170(7) 0.002(6) 0.068(5) -0.004(5)
C16 0.165(6) 0.129(5) 0.091(4) -0.029(3) -0.012(4) 0.072(4)
C17 0.100(4) 0.227(8) 0.109(5) -0.010(5) -0.004(3) 0.046(5)
C18 0.135(5) 0.172(6) 0.074(3) -0.008(3) -0.016(3) -0.036(4)
C19 0.259(9) 0.094(4) 0.125(5) 0.013(4) 0.046(6) -0.014(5)
C20 0.248(9) 0.168(6) 0.096(4) -0.034(4) 0.083(5) -0.103(6)
C21 0.094(4) 0.165(6) 0.140(5) -0.052(5) 0.010(3) 0.021(4)
C22 0.149(5) 0.086(4) 0.152(6) -0.015(4) -0.004(4) -0.005(3)
C23 0.151(6) 0.189(7) 0.096(4) -0.002(4) -0.005(4) 0.064(5)
C24 0.201(7) 0.110(5) 0.155(7) -0.011(4) -0.046(6) 0.053(5)
C25 0.186(9) 0.40(2) 0.41(2) 0.158(16) 0.211(13) 0.125(12)
C26 0.178(9) 0.46(2) 0.242(13) -0.115(14) 0.065(9) -0.191(13)
C27 0.239(9) 0.188(7) 0.102(5) -0.025(5) -0.035(5) 0.093(7)
C28 0.099(4) 0.185(7) 0.211(9) -0.076(6) -0.019(5) 0.006(5)

loop_
_atom_type_symbol
_atom_type_description
_atom_type_scat_dispersion_real
_atom_type_scat_dispersion_imag
_atom_type_scat_source
C C 0.0033 0.0016 'International Tables Vol C Tables 4.2.6.8 and 6.1.1.4'
H H 0.0000 0.0000 'International Tables Vol C Tables 4.2.6.8 and 6.1.1.4'
Br Br -0.2901 2.4595 'International Tables Vol C Tables 4.2.6.8 and 6.1.1.4'
O O 0.0106 0.0060 'International Tables Vol C Tables 4.2.6.8 and 6.1.1.4'
S S 0.1246 0.1234 'International Tables Vol C Tables 4.2.6.8 and 6.1.1.4'
Si Si 0.0817 0.0704 'International Tables Vol C Tables 4.2.6.8 and 6.1.1.4'

loop_
_geom_angle_atom_site_label_1
_geom_angle_atom_site_label_2
_geom_angle_atom_site_label_3
_geom_angle
_geom_angle_site_symmetry_1
_geom_angle_site_symmetry_3
_geom_angle_publ_flag
C5 S1 C2 93.58(19) . . ?
C5 Si1 C11 107.41(18) . . ?
C12 Si1 C5 107.7(2) . . ?
C12 Si1 C11 115.9(3) . . ?
C12 Si1 C13 109.2(3) . . ?
C13 Si1 C5 106.5(2) . . ?
C13 Si1 C11 109.7(2) . . ?
C10 Si2 C14 105.2(2) . . ?
C10 Si2 C16 104.8(2) . . ?
C15 Si2 C10 106.9(3) . . ?
C15 Si2 C14 117.4(3) . . ?
C15 Si2 C16 111.7(4) . . ?
C16 Si2 C14 109.8(3) . . ?
C7 O3 C10 108.0(3) . . ?
O1 C1 C2 121.9(4) . . ?
O1 C1 C6 115.9(4) . . ?
C2 C1 C6 122.2(4) . . ?
C1 C2 S1 117.7(3) . . ?
C3 C2 S1 109.4(3) . . ?
C3 C2 C1 132.9(4) . . ?
C2 C3 Br1 125.1(3) . . ?
C2 C3 C4 113.7(3) . . ?
C4 C3 Br1 121.2(3) . . ?
C3 C4 H4 123.2 . . ?
C5 C4 C3 113.7(4) . . ?
C5 C4 H4 123.2 . . ?
S1 C5 Si1 121.2(2) . . ?
C4 C5 S1 109.6(3) . . ?
C4 C5 Si1 129.0(3) . . ?
O2 C6 C1 119.8(4) . . ?
O2 C6 C7 124.0(4) . . ?
C7 C6 C1 116.0(3) . . ?
O3 C7 C6 115.5(3) . . ?
C8 C7 O3 109.1(3) . . ?
C8 C7 C6 135.3(4) . . ?
C7 C8 Br2 126.2(3) . . ?
C7 C8 C9 107.5(3) . . ?
C9 C8 Br2 126.2(3) . . ?
C8 C9 H9 126.3 . . ?
C10 C9 C8 107.4(4) . . ?
C10 C9 H9 126.3 . . ?
O3 C10 Si2 115.0(3) . . ?
C9 C10 Si2 136.9(3) . . ?
C9 C10 O3 108.0(3) . . ?
Si1 C11 H11 105.5 . . ?
C17 C11 Si1 115.6(4) . . ?
C17 C11 H11 105.5 . . ?
C17 C11 C18 110.4(5) . . ?
C18 C11 Si1 113.4(4) . . ?
C18 C11 H11 105.5 . . ?
Si1 C12 H12 106.0 . . ?
C19 C12 Si1 112.9(4) . . ?
C19 C12 H12 106.0 . . ?
C20 C12 Si1 112.9(4) . . ?
C20 C12 H12 106.0 . . ?
C20 C12 C19 112.3(6) . . ?
Si1 C13 H13 107.2 . . ?
C21 C13 Si1 111.9(4) . . ?
C21 C13 H13 107.2 . . ?
C22 C13 Si1 112.2(4) . . ?
C22 C13 H13 107.2 . . ?
C22 C13 C21 110.9(5) . . ?
Si2 C14 H14 107.5 . . ?
C23 C14 Si2 110.7(5) . . ?
C23 C14 H14 107.5 . . ?
C24 C14 Si2 113.0(4) . . ?
C24 C14 H14 107.5 . . ?
C24 C14 C23 110.3(5) . . ?
Si2 C15 H15 101.8 . . ?
C25 C15 Si2 108.1(7) . . ?
C25 C15 H15 101.8 . . ?
C26 C15 Si2 117.7(6) . . ?
C26 C15 H15 101.8 . . ?
C26 C15 C25 121.9(9) . . ?
Si2 C16 H16 106.3 . . ?
C27 C16 Si2 117.5(6) . . ?
C27 C16 H16 106.3 . . ?
C27 C16 C28 109.0(6) . . ?
C28 C16 Si2 110.8(5) . . ?
C28 C16 H16 106.3 . . ?
C11 C17 H17A 109.5 . . ?
C11 C17 H17B 109.5 . . ?
C11 C17 H17C 109.5 . . ?
H17A C17 H17B 109.5 . . ?
H17A C17 H17C 109.5 . . ?
H17B C17 H17C 109.5 . . ?
C11 C18 H18A 109.5 . . ?
C11 C18 H18B 109.5 . . ?
C11 C18 H18C 109.5 . . ?
H18A C18 H18B 109.5 . . ?
H18A C18 H18C 109.5 . . ?
H18B C18 H18C 109.5 . . ?
C12 C19 H19A 109.5 . . ?
C12 C19 H19B 109.5 . . ?
C12 C19 H19C 109.5 . . ?
H19A C19 H19B 109.5 . . ?
H19A C19 H19C 109.5 . . ?
H19B C19 H19C 109.5 . . ?
C12 C20 H20A 109.5 . . ?
C12 C20 H20B 109.5 . . ?
C12 C20 H20C 109.5 . . ?
H20A C20 H20B 109.5 . . ?
H20A C20 H20C 109.5 . . ?
H20B C20 H20C 109.5 . . ?
C13 C21 H21A 109.5 . . ?
C13 C21 H21B 109.5 . . ?
C13 C21 H21C 109.5 . . ?
H21A C21 H21B 109.5 . . ?
H21A C21 H21C 109.5 . . ?
H21B C21 H21C 109.5 . . ?
C13 C22 H22A 109.5 . . ?
C13 C22 H22B 109.5 . . ?
C13 C22 H22C 109.5 . . ?
H22A C22 H22B 109.5 . . ?
H22A C22 H22C 109.5 . . ?
H22B C22 H22C 109.5 . . ?
C14 C23 H23A 109.5 . . ?
C14 C23 H23B 109.5 . . ?
C14 C23 H23C 109.5 . . ?
H23A C23 H23B 109.5 . . ?
H23A C23 H23C 109.5 . . ?
H23B C23 H23C 109.5 . . ?
C14 C24 H24A 109.5 . . ?
C14 C24 H24B 109.5 . . ?
C14 C24 H24C 109.5 . . ?
H24A C24 H24B 109.5 . . ?
H24A C24 H24C 109.5 . . ?
H24B C24 H24C 109.5 . . ?
C15 C25 H25A 109.5 . . ?
C15 C25 H25B 109.5 . . ?
C15 C25 H25C 109.5 . . ?
H25A C25 H25B 109.5 . . ?
H25A C25 H25C 109.5 . . ?
H25B C25 H25C 109.5 . . ?
C15 C26 H26A 109.5 . . ?
C15 C26 H26B 109.5 . . ?
C15 C26 H26C 109.5 . . ?
H26A C26 H26B 109.5 . . ?
H26A C26 H26C 109.5 . . ?
H26B C26 H26C 109.5 . . ?
C16 C27 H27A 109.5 . . ?
C16 C27 H27B 109.5 . . ?
C16 C27 H27C 109.5 . . ?
H27A C27 H27B 109.5 . . ?
H27A C27 H27C 109.5 . . ?
H27B C27 H27C 109.5 . . ?
C16 C28 H28A 109.5 . . ?
C16 C28 H28B 109.5 . . ?
C16 C28 H28C 109.5 . . ?
H28A C28 H28B 109.5 . . ?
H28A C28 H28C 109.5 . . ?
H28B C28 H28C 109.5 . . ?

loop_
_geom_bond_atom_site_label_1
_geom_bond_atom_site_label_2
_geom_bond_distance
_geom_bond_site_symmetry_2
_geom_bond_publ_flag
Br1 C3 1.880(4) . ?
Br2 C8 1.859(4) . ?
S1 C2 1.722(4) . ?
S1 C5 1.713(4) . ?
Si1 C5 1.882(4) . ?
Si1 C11 1.885(5) . ?
Si1 C12 1.876(5) . ?
Si1 C13 1.879(5) . ?
Si2 C10 1.881(4) . ?
Si2 C14 1.901(5) . ?
Si2 C15 1.843(7) . ?
Si2 C16 1.889(6) . ?
O1 C1 1.203(5) . ?
O2 C6 1.209(5) . ?
O3 C7 1.370(4) . ?
O3 C10 1.377(5) . ?
C1 C2 1.445(5) . ?
C1 C6 1.528(6) . ?
C2 C3 1.367(5) . ?
C3 C4 1.405(5) . ?
C4 H4 0.9300 . ?
C4 C5 1.368(5) . ?
C6 C7 1.454(6) . ?
C7 C8 1.340(6) . ?
C8 C9 1.411(6) . ?
C9 H9 0.9300 . ?
C9 C10 1.360(5) . ?
C11 H11 0.9800 . ?
C11 C17 1.526(8) . ?
C11 C18 1.530(7) . ?
C12 H12 0.9800 . ?
C12 C19 1.549(9) . ?
C12 C20 1.544(7) . ?
C13 H13 0.9800 . ?
C13 C21 1.570(7) . ?
C13 C22 1.541(8) . ?
C14 H14 0.9800 . ?
C14 C23 1.550(9) . ?
C14 C24 1.500(8) . ?
C15 H15 0.9800 . ?
C15 C25 1.567(14) . ?
C15 C26 1.415(12) . ?
C16 H16 0.9800 . ?
C16 C27 1.450(10) . ?
C16 C28 1.612(11) . ?
C17 H17A 0.9600 . ?
C17 H17B 0.9600 . ?
C17 H17C 0.9600 . ?
C18 H18A 0.9600 . ?
C18 H18B 0.9600 . ?
C18 H18C 0.9600 . ?
C19 H19A 0.9600 . ?
C19 H19B 0.9600 . ?
C19 H19C 0.9600 . ?
C20 H20A 0.9600 . ?
C20 H20B 0.9600 . ?
C20 H20C 0.9600 . ?
C21 H21A 0.9600 . ?
C21 H21B 0.9600 . ?
C21 H21C 0.9600 . ?
C22 H22A 0.9600 . ?
C22 H22B 0.9600 . ?
C22 H22C 0.9600 . ?
C23 H23A 0.9600 . ?
C23 H23B 0.9600 . ?
C23 H23C 0.9600 . ?
C24 H24A 0.9600 . ?
C24 H24B 0.9600 . ?
C24 H24C 0.9600 . ?
C25 H25A 0.9600 . ?
C25 H25B 0.9600 . ?
C25 H25C 0.9600 . ?
C26 H26A 0.9600 . ?
C26 H26B 0.9600 . ?
C26 H26C 0.9600 . ?
C27 H27A 0.9600 . ?
C27 H27B 0.9600 . ?
C27 H27C 0.9600 . ?
C28 H28A 0.9600 . ?
C28 H28B 0.9600 . ?
C28 H28C 0.9600 . ?

loop_
_geom_torsion_atom_site_label_1
_geom_torsion_atom_site_label_2
_geom_torsion_atom_site_label_3
_geom_torsion_atom_site_label_4
_geom_torsion
_geom_torsion_site_symmetry_1
_geom_torsion_site_symmetry_2
_geom_torsion_site_symmetry_3
_geom_torsion_site_symmetry_4
_geom_torsion_publ_flag
Br1 C3 C4 C5 -178.8(3) . . . . ?
Br2 C8 C9 C10 178.3(3) . . . . ?
S1 C2 C3 Br1 179.3(2) . . . . ?
S1 C2 C3 C4 0.3(4) . . . . ?
O1 C1 C2 S1 -0.3(6) . . . . ?
O1 C1 C2 C3 178.9(4) . . . . ?
O1 C1 C6 O2 85.3(5) . . . . ?
O1 C1 C6 C7 -89.1(5) . . . . ?
O2 C6 C7 O3 -178.8(4) . . . . ?
O2 C6 C7 C8 5.1(8) . . . . ?
O3 C7 C8 Br2 -178.9(3) . . . . ?
O3 C7 C8 C9 -0.7(5) . . . . ?
C1 C2 C3 Br1 0.1(6) . . . . ?
C1 C2 C3 C4 -178.9(4) . . . . ?
C1 C6 C7 O3 -4.7(5) . . . . ?
C1 C6 C7 C8 179.2(5) . . . . ?
C2 S1 C5 Si1 -175.5(2) . . . . ?
C2 S1 C5 C4 0.7(3) . . . . ?
C2 C1 C6 O2 -94.3(5) . . . . ?
C2 C1 C6 C7 91.3(5) . . . . ?
C2 C3 C4 C5 0.2(5) . . . . ?
C3 C4 C5 S1 -0.7(5) . . . . ?
C3 C4 C5 Si1 175.1(3) . . . . ?
C5 S1 C2 C1 178.8(3) . . . . ?
C5 S1 C2 C3 -0.6(3) . . . . ?
C5 Si1 C11 C17 55.6(5) . . . . ?
C5 Si1 C11 C18 -175.5(4) . . . . ?
C5 Si1 C12 C19 -66.7(5) . . . . ?
C5 Si1 C12 C20 164.6(5) . . . . ?
C5 Si1 C13 C21 -64.5(5) . . . . ?
C5 Si1 C13 C22 60.8(4) . . . . ?
C6 C1 C2 S1 179.3(3) . . . . ?
C6 C1 C2 C3 -1.5(7) . . . . ?
C6 C7 C8 Br2 -2.6(8) . . . . ?
C6 C7 C8 C9 175.6(5) . . . . ?
C7 O3 C10 Si2 175.8(3) . . . . ?
C7 O3 C10 C9 -0.8(4) . . . . ?
C7 C8 C9 C10 0.1(5) . . . . ?
C8 C9 C10 Si2 -175.1(4) . . . . ?
C8 C9 C10 O3 0.4(5) . . . . ?
C10 Si2 C15 C25 -174.0(7) . . . . ?
C10 Si2 C15 C26 43.0(11) . . . . ?
C10 Si2 C16 C27 77.9(6) . . . . ?
C10 Si2 C16 C28 -48.1(5) . . . . ?
C10 O3 C7 C6 -176.2(3) . . . . ?
C10 O3 C7 C8 0.9(4) . . . . ?
C11 Si1 C5 S1 -148.8(3) . . . . ?
C11 Si1 C5 C4 35.9(4) . . . . ?
C11 Si1 C12 C19 53.6(5) . . . . ?
C11 Si1 C12 C20 -75.2(6) . . . . ?
C11 Si1 C13 C21 179.5(4) . . . . ?
C11 Si1 C13 C22 -55.1(4) . . . . ?
C12 Si1 C5 S1 -23.3(3) . . . . ?
C12 Si1 C5 C4 161.4(4) . . . . ?
C12 Si1 C11 C17 -64.9(5) . . . . ?
C12 Si1 C11 C18 64.0(5) . . . . ?
C12 Si1 C13 C21 51.5(5) . . . . ?
C12 Si1 C13 C22 176.8(4) . . . . ?
C13 Si1 C5 S1 93.7(3) . . . . ?
C13 Si1 C5 C4 -81.6(4) . . . . ?
C13 Si1 C11 C17 170.9(4) . . . . ?
C13 Si1 C11 C18 -60.2(5) . . . . ?
C13 Si1 C12 C19 178.1(4) . . . . ?
C13 Si1 C12 C20 49.3(6) . . . . ?
C14 Si2 C10 O3 -172.6(3) . . . . ?
C14 Si2 C10 C9 2.8(5) . . . . ?
C14 Si2 C15 C25 68.2(8) . . . . ?
C14 Si2 C15 C26 -74.8(10) . . . . ?
C14 Si2 C16 C27 -169.5(5) . . . . ?
C14 Si2 C16 C28 64.4(5) . . . . ?
C15 Si2 C10 O3 61.9(4) . . . . ?
C15 Si2 C10 C9 -122.7(5) . . . . ?
C15 Si2 C16 C27 -37.5(7) . . . . ?
C15 Si2 C16 C28 -163.5(5) . . . . ?
C16 Si2 C10 O3 -56.8(4) . . . . ?
C16 Si2 C10 C9 118.5(5) . . . . ?
C16 Si2 C15 C25 -59.9(8) . . . . ?
C16 Si2 C15 C26 157.1(10) . . . . ?
